data_2009285
loop_
_publ_author_name
'Abbati, Gian Luca'
'Cornia, Andrea'
'Fabretti, Antonio Costantino'

_publ_section_title
;
 A tetracopper(II) complex containing two \m-oxamidato-dicopper(II)
 units linked by croconate anions
;
_journal_issue 12
_journal_name_full 'Acta Crystallographica Section C'
_journal_page_first 2043
_journal_page_last 2045
_journal_paper_doi 10.1107/S0108270198014504
_journal_volume 55
_journal_year 1999
_chemical_formula_iupac '[Cu4 (C12 H24 N4 O2)2 (C5 O5)2], 4H2 O'
_chemical_formula_moiety 'C34 H48 Cu4 N8 O14,4(H2 O)'
_chemical_formula_sum 'C34 H56 Cu4 N8 O18'
_chemical_formula_weight 1119.02
_chemical_name_systematic
;
di-\m-croconato-bis{\m-[N,N'-bis(3-amino-2,2-dimethylpropyl)oxamidato(2-)
-N,O':N',O]-dicopper(II)} tetrahydrate
;
_space_group_IT_number 2
_symmetry_cell_setting triclinic
_symmetry_space_group_name_Hall '-P 1'
_symmetry_space_group_name_H-M 'P -1'
_cell_angle_alpha 71.481(8)
_cell_angle_beta 75.780(10)
_cell_angle_gamma 66.160(10)
_cell_formula_units_Z 1
_cell_length_a 9.4960(10)
_cell_length_b 10.6620(8)
_cell_length_c 12.966(2)
_cell_measurement_reflns_used 25
_cell_measurement_temperature 293(2)
_cell_measurement_theta_max 13.7
_cell_measurement_theta_min 9.3
_cell_volume 1128.1(2)
_computing_cell_refinement 'CAD-4 Software'
_computing_data_collection 'CAD-4 Software (Enraf-Nonius, 1989)'
_computing_data_reduction 'SDP (Enraf-Nonius, 1985)'
_computing_molecular_graphics 'ORTEP (Johnson, 1965)'
_computing_publication_material SHELXL97
_computing_structure_refinement 'SHELXL97 (Sheldrick, 1997)'
_computing_structure_solution 'SIR92 (Altomare et al., 1994)'
_diffrn_ambient_temperature 293(2)
_diffrn_measured_fraction_theta_full 0.999
_diffrn_measured_fraction_theta_max 0.999
_diffrn_measurement_device_type 'Enraf-Nonius CAD-4'
_diffrn_measurement_method \w-2\q
_diffrn_radiation_monochromator graphite
_diffrn_radiation_source 'fine-focus sealed tube'
_diffrn_radiation_type MoK\a
_diffrn_radiation_wavelength 0.71073
_diffrn_reflns_av_R_equivalents 0.017
_diffrn_reflns_av_sigmaI/netI 0.0314
_diffrn_reflns_limit_h_max 13
_diffrn_reflns_limit_h_min -12
_diffrn_reflns_limit_k_max 14
_diffrn_reflns_limit_k_min -13
_diffrn_reflns_limit_l_max 17
_diffrn_reflns_limit_l_min 0
_diffrn_reflns_number 6504
_diffrn_reflns_theta_full 29.45
_diffrn_reflns_theta_max 29.45
_diffrn_reflns_theta_min 2.15
_diffrn_standards_interval_time 60
_diffrn_standards_number 2
_exptl_absorpt_coefficient_mu 1.940
_exptl_absorpt_correction_T_max 0.840
_exptl_absorpt_correction_T_min 0.820
_exptl_absorpt_correction_type '\y scan'
_exptl_absorpt_process_details '(North et al., 1968)'
_exptl_crystal_colour 'translucent intense blue'
_exptl_crystal_density_diffrn 1.647
_exptl_crystal_density_meas 1.650(10)
_exptl_crystal_density_method 'flotation CHCl~3~/CHBr~3~'
_exptl_crystal_description prism
_exptl_crystal_F_000 576
_exptl_crystal_size_max 0.35
_exptl_crystal_size_mid 0.35
_exptl_crystal_size_min 0.30
_refine_diff_density_max 0.406
_refine_diff_density_min -0.620
_refine_ls_extinction_method none
_refine_ls_goodness_of_fit_ref 1.065
_refine_ls_hydrogen_treatment refxyz
_refine_ls_matrix_type full
_refine_ls_number_parameters 373
_refine_ls_number_reflns 6246
_refine_ls_number_restraints 0
_refine_ls_restrained_S_all 1.065
_refine_ls_R_factor_all 0.052
_refine_ls_R_factor_gt 0.032
_refine_ls_shift/su_max 0.004
_refine_ls_shift/su_mean 0.000
_refine_ls_structure_factor_coef Fsqd
_refine_ls_weighting_details 'w = 1/[\s^2^(Fo^2^)+(0.0527P)^2^] where P=(Fo^2^+2Fc^2^)/3'
_refine_ls_weighting_scheme calc
_refine_ls_wR_factor_all 0.093
_refine_ls_wR_factor_ref 0.087
_reflns_number_gt 4736
_reflns_number_total 6246
_reflns_threshold_expression I>2\s(I)
_cod_data_source_file jz1319.cif
_cod_data_source_block cu4blue
_cod_depositor_comments
;
The following automatic conversions were performed:

'_refine_ls_weighting_scheme' value 'calc w =
1/[\s^2^(Fo^2^)+(0.0527P)^2^] where P=(Fo^2^+2Fc^2^)/3' was changed
to 'calc'. New tag '_refine_ls_weighting_details' was created. The
value of the new tag was set to 'w = 1/[\s^2^(Fo^2^)+(0.0527P)^2^]
where P=(Fo^2^+2Fc^2^)/3'.

Automatic conversion script
Id: cif_fix_values 3143 2015-03-26 13:38:13Z robertas 
;
_cod_original_cell_volume 1128.1(3)
_cod_database_code 2009285

loop_
_symmetry_equiv_pos_as_xyz
'x, y, z'
'-x, -y, -z'

loop_
_atom_site_aniso_label
_atom_site_aniso_U_11
_atom_site_aniso_U_22
_atom_site_aniso_U_33
_atom_site_aniso_U_12
_atom_site_aniso_U_13
_atom_site_aniso_U_23
_atom_site_aniso_type_symbol
Cu1 0.03620(10) 0.03130(10) 0.02140(10) -0.01660(10) -0.00480(10) -0.00407(9) Cu
Cu2 0.02620(10) 0.03040(10) 0.02210(10) -0.01270(10) -0.00605(9) -0.00175(9) Cu
O1 0.0390(8) 0.0246(7) 0.0308(7) -0.0067(6) -0.0123(6) -0.0058(6) O
O2 0.0329(7) 0.0248(7) 0.0283(7) -0.0112(6) -0.0091(6) -0.0047(5) O
O3 0.0352(8) 0.0510(10) 0.0245(7) -0.0256(7) -0.0066(6) -0.0012(6) O
O4 0.0377(8) 0.0436(9) 0.0224(7) -0.0221(7) -0.0066(6) -0.0034(6) O
O5 0.0480(9) 0.0408(9) 0.0317(8) -0.0245(7) -0.0152(7) -0.0048(6) O
O6 0.0357(8) 0.0319(8) 0.0352(7) -0.0091(6) -0.0169(6) -0.0096(6) O
O7 0.0490(10) 0.0450(10) 0.0600(10) -0.0098(8) -0.0353(9) 0.0005(8) O
O8 0.0570(10) 0.0370(10) 0.091(2) -0.0094(9) -0.0420(10) -0.0090(10) O
O9 0.0560(10) 0.0440(10) 0.0640(10) -0.0200(10) 0.0040(10) -0.0170(10) O
N1 0.0460(10) 0.0370(10) 0.0267(9) -0.0191(9) -0.0023(8) -0.0043(8) N
N2 0.0277(8) 0.0337(9) 0.0256(8) -0.0169(7) -0.0060(6) -0.0020(7) N
N3 0.0353(9) 0.0440(10) 0.0237(8) -0.0244(8) -0.0023(7) -0.0061(7) N
N4 0.0298(9) 0.0316(9) 0.0257(8) -0.0095(7) -0.0063(7) -0.0043(7) N
C1 0.0282(9) 0.0310(10) 0.0257(9) -0.0146(8) -0.0041(7) -0.0056(8) C
C2 0.0264(9) 0.0263(9) 0.0255(9) -0.0112(7) -0.0056(7) -0.0039(7) C
C3 0.0500(10) 0.0350(10) 0.0390(10) -0.0250(10) -0.0020(10) 0.0010(10) C
C4 0.0330(10) 0.0300(10) 0.0350(10) -0.0185(9) 0.0005(8) -0.0044(8) C
C5 0.0480(10) 0.070(2) 0.0320(10) -0.0410(10) 0.0010(10) -0.0130(10) C
C6 0.048(2) 0.054(2) 0.054(2) -0.0350(10) 0.0010(10) -0.0070(10) C
C7 0.045(2) 0.0370(10) 0.076(2) -0.0100(10) -0.0020(10) -0.0180(10) C
C8 0.0350(10) 0.0450(10) 0.0310(10) -0.0240(10) -0.0064(9) -0.0061(9) C
C9 0.0320(10) 0.0350(10) 0.0280(10) -0.0156(9) -0.0030(8) -0.0019(8) C
C10 0.0390(10) 0.066(2) 0.048(2) -0.0340(10) -0.0080(10) -0.0030(10) C
C11 0.0250(9) 0.0370(10) 0.0320(10) -0.0153(8) -0.0070(8) -0.0014(8) C
C12 0.0380(10) 0.0380(10) 0.055(2) -0.0050(10) -0.0170(10) -0.0030(10) C
C13 0.0302(9) 0.0310(10) 0.0202(8) -0.0156(8) -0.0058(7) -0.0022(7) C
C14 0.0249(9) 0.0276(9) 0.0194(8) -0.0139(7) -0.0029(7) -0.0027(7) C
C15 0.0253(9) 0.0262(9) 0.0225(8) -0.0101(7) -0.0059(7) -0.0044(7) C
C16 0.0289(9) 0.0280(10) 0.0214(8) -0.0109(8) -0.0050(7) -0.0038(7) C
C17 0.0300(10) 0.0340(10) 0.0282(9) -0.0134(8) -0.0096(8) -0.0026(8) C

loop_
_atom_site_label
_atom_site_fract_x
_atom_site_fract_y
_atom_site_fract_z
_atom_site_U_iso_or_equiv
_atom_site_thermal_displace_type
_atom_site_occupancy
_atom_site_type_symbol
Cu1 0.58630(3) 0.15285(3) 0.719191(19) 0.02852(8) Uani 1 Cu
Cu2 0.66410(3) 0.33152(3) 0.294679(18) 0.02600(7) Uani 1 Cu
O1 0.69633(18) 0.14653(15) 0.83400(12) 0.0318(3) Uani 1 O
O2 0.46995(16) 0.63351(14) 0.81755(11) 0.0279(3) Uani 1 O
O3 0.51999(18) 0.25317(18) 0.40826(12) 0.0351(3) Uani 1 O
O4 0.73274(18) 0.22683(17) 0.60638(11) 0.0327(3) Uani 1 O
O5 0.71224(19) 0.50645(17) 0.96682(12) 0.0364(3) Uani 1 O
O6 0.45814(17) 0.41159(15) 0.74425(12) 0.0326(3) Uani 1 O
O7 0.8458(2) 0.2010(2) 0.97716(16) 0.0516(5) Uani 1 O
O8 1.1103(3) 0.1211(2) 1.0625(2) 0.0594(6) Uani 1 O
O9 0.3541(3) 0.2116(2) 1.0195(2) 0.0555(5) Uani 1 O
N1 0.4614(3) 0.0528(2) 0.83373(16) 0.0367(4) Uani 1 N
N2 0.7657(2) 0.30398(19) 0.41724(14) 0.0279(3) Uani 1 N
N3 0.4951(2) 0.1640(2) 0.59656(14) 0.0316(4) Uani 1 N
N4 0.8483(2) 0.3367(2) 0.18275(14) 0.0297(4) Uani 1 N
C1 0.5585(2) 0.2226(2) 0.50343(16) 0.0273(4) Uani 1 C
C2 0.6966(2) 0.2536(2) 0.51144(15) 0.0257(4) Uani 1 C
C3 0.3607(3) 0.0008(3) 0.7997(2) 0.0413(5) Uani 1 C
C4 0.2641(2) 0.1079(2) 0.71010(18) 0.0325(4) Uani 1 C
C5 0.3648(3) 0.1230(3) 0.5989(2) 0.0442(6) Uani 1 C
C6 0.1440(3) 0.0517(3) 0.7016(3) 0.0494(6) Uani 1 C
C7 0.1802(4) 0.2509(3) 0.7384(3) 0.0543(7) Uani 1 C
C8 0.8980(3) 0.3434(3) 0.41236(18) 0.0338(4) Uani 1 C
C9 0.9581(3) 0.3887(2) 0.20518(17) 0.0320(4) Uani 1 C
C10 1.1486(3) 0.3662(4) 0.3148(2) 0.0481(6) Uani 1 C
C11 1.0233(2) 0.3096(2) 0.31466(17) 0.0309(4) Uani 1 C
C12 1.0956(3) 0.1505(3) 0.3266(3) 0.0467(6) Uani 1 C
C13 0.6753(2) 0.4445(2) 0.91786(15) 0.0263(4) Uani 1 C
C14 0.5556(2) 0.5067(2) 0.84418(14) 0.0232(4) Uani 1 C
C15 0.5496(2) 0.3951(2) 0.80612(15) 0.0242(4) Uani 1 C
C16 0.6665(2) 0.2647(2) 0.85173(15) 0.0261(4) Uani 1 C
C17 0.7434(2) 0.2908(2) 0.92326(16) 0.0303(4) Uani 1 C
H108 1.048(5) 0.137(4) 1.025(3) 0.089 Uiso 1 H
H2O8 1.153(5) 0.050(4) 1.075(3) 0.089 Uiso 1 H
H1O9 0.278(5) 0.200(4) 1.035(3) 0.083 Uiso 1 H
H2O9 0.351(5) 0.269(4) 1.031(3) 0.083 Uiso 1 H
H1N1 0.413(4) 0.113(3) 0.863(2) 0.055 Uiso 1 H
H2N1 0.516(3) -0.020(3) 0.873(3) 0.055 Uiso 1 H
H1N4 0.805(3) 0.387(3) 0.128(2) 0.045 Uiso 1 H
H2N4 0.896(3) 0.258(3) 0.172(2) 0.045 Uiso 1 H
H31 0.304(4) -0.026(3) 0.858(3) 0.062 Uiso 1 H
H32 0.431(4) -0.082(3) 0.770(3) 0.062 Uiso 1 H
H51 0.307(4) 0.182(4) 0.548(3) 0.066 Uiso 1 H
H52 0.416(4) 0.025(4) 0.580(3) 0.066 Uiso 1 H
H61 0.079(4) 0.119(4) 0.649(3) 0.074 Uiso 1 H
H62 0.080(4) 0.049(4) 0.770(3) 0.074 Uiso 1 H
H63 0.191(4) -0.036(4) 0.683(3) 0.074 Uiso 1 H
H71 0.130(4) 0.231(4) 0.813(3) 0.081 Uiso 1 H
H72 0.251(4) 0.287(4) 0.735(3) 0.081 Uiso 1 H
H73 0.109(4) 0.300(4) 0.691(3) 0.081 Uiso 1 H
H81 0.936(3) 0.298(3) 0.477(2) 0.051 Uiso 1 H
H82 0.866(3) 0.443(3) 0.411(2) 0.051 Uiso 1 H
H91 1.044(3) 0.381(3) 0.152(2) 0.048 Uiso 1 H
H92 0.902(3) 0.488(3) 0.206(2) 0.048 Uiso 1 H
H101 1.240(4) 0.336(3) 0.255(3) 0.072 Uiso 1 H
H102 1.193(4) 0.318(4) 0.377(3) 0.072 Uiso 1 H
H103 1.115(4) 0.471(4) 0.294(3) 0.072 Uiso 1 H
H121 1.024(4) 0.108(3) 0.331(3) 0.070 Uiso 1 H
H122 1.149(4) 0.099(3) 0.394(3) 0.070 Uiso 1 H
H123 1.171(4) 0.131(4) 0.262(3) 0.070 Uiso 1 H

loop_
_atom_type_symbol
_atom_type_description
_atom_type_scat_dispersion_real
_atom_type_scat_dispersion_imag
_atom_type_scat_source
C C 0.0033 0.0016 'International Tables Vol C Tables 4.2.6.8 and 6.1.1.4'
H H 0.0000 0.0000 'International Tables Vol C Tables 4.2.6.8 and 6.1.1.4'
N N 0.0061 0.0033 'International Tables Vol C Tables 4.2.6.8 and 6.1.1.4'
O O 0.0106 0.0060 'International Tables Vol C Tables 4.2.6.8 and 6.1.1.4'
Cu Cu 0.3201 1.2651 'International Tables Vol C Tables 4.2.6.8 and 6.1.1.4'

loop_
_geom_angle_atom_site_label_1
_geom_angle_atom_site_label_2
_geom_angle_atom_site_label_3
_geom_angle_site_symmetry_1
_geom_angle_site_symmetry_3
_geom_angle
_geom_angle_publ_flag
N3 Cu1 O4 . . 85.16(7) yes
N3 Cu1 N1 . . 96.03(8) yes
O4 Cu1 N1 . . 172.20(8) yes
N3 Cu1 O1 . . 174.32(7) yes
O4 Cu1 O1 . . 89.20(6) yes
N1 Cu1 O1 . . 89.48(8) yes
N2 Cu2 O3 . . 84.64(6) yes
N2 Cu2 N4 . . 94.75(7) yes
O3 Cu2 N4 . . 159.27(8) yes
N2 Cu2 O2 . 2_666 171.77(6) yes
O3 Cu2 O2 . 2_666 88.55(6) yes
N4 Cu2 O2 . 2_666 93.26(7) yes
N2 Cu2 O6 . 2_666 98.06(6) yes
O3 Cu2 O6 . 2_666 106.94(6) yes
N4 Cu2 O6 . 2_666 93.68(7) yes
O2 Cu2 O6 2_666 2_666 79.49(5) yes
C16 O1 Cu1 . . 114.74(12) no
C14 O2 Cu2 . 2_666 112.35(12) no
C1 O3 Cu2 . . 110.54(12) no
C2 O4 Cu1 . . 110.18(12) no
C15 O6 Cu2 . 2_666 98.71(12) no
C3 N1 Cu1 . . 118.85(15) no
C2 N2 C8 . . 120.12(17) no
C2 N2 Cu2 . . 112.93(13) no
C8 N2 Cu2 . . 126.77(13) no
C1 N3 C5 . . 119.34(18) no
C1 N3 Cu1 . . 112.11(14) no
C5 N3 Cu1 . . 128.46(14) no
C9 N4 Cu2 . . 117.27(14) no
O3 C1 N3 . . 127.95(18) no
O3 C1 C2 . . 117.85(17) no
N3 C1 C2 . . 114.18(17) no
O4 C2 N2 . . 127.97(18) no
O4 C2 C1 . . 118.04(17) no
N2 C2 C1 . . 113.98(17) no
N1 C3 C4 . . 114.41(19) no
C5 C4 C7 . . 110.7(2) no
C5 C4 C6 . . 107.2(2) no
C7 C4 C6 . . 109.1(2) no
C5 C4 C3 . . 111.0(2) no
C7 C4 C3 . . 110.8(2) no
C6 C4 C3 . . 107.9(2) no
N3 C5 C4 . . 113.87(19) no
N2 C8 C11 . . 112.90(18) no
N4 C9 C11 . . 114.75(17) no
C12 C11 C8 . . 110.4(2) no
C12 C11 C9 . . 112.0(2) no
C8 C11 C9 . . 111.27(18) no
C12 C11 C10 . . 109.5(2) no
C8 C11 C10 . . 107.3(2) no
C9 C11 C10 . . 106.28(19) no
O5 C13 C14 . . 127.31(19) no
O5 C13 C17 . . 126.10(18) no
C14 C13 C17 . . 106.59(16) no
O2 C14 C15 . . 123.84(16) no
O2 C14 C13 . . 127.43(17) no
C15 C14 C13 . . 108.73(16) no
O6 C15 C16 . . 126.73(18) no
O6 C15 C14 . . 125.14(18) no
C16 C15 C14 . . 108.13(16) no
O1 C16 C15 . . 125.43(17) no
O1 C16 C17 . . 125.46(18) no
C15 C16 C17 . . 109.11(17) no
O7 C17 C16 . . 125.6(2) no
O7 C17 C13 . . 127.0(2) no
C16 C17 C13 . . 107.39(16) no

loop_
_geom_bond_atom_site_label_1
_geom_bond_atom_site_label_2
_geom_bond_site_symmetry_2
_geom_bond_distance
_geom_bond_publ_flag
Cu1 N3 . 1.9401(17) yes
Cu1 O4 . 1.9620(15) yes
Cu1 N1 . 1.975(2) yes
Cu1 O1 . 1.9888(15) yes
Cu1 O6 . 2.6188(15) yes
Cu2 N2 . 1.9417(17) yes
Cu2 O3 . 1.9728(15) yes
Cu2 N4 . 1.9870(18) yes
Cu2 O2 2_666 2.0146(14) yes
Cu2 O6 2_666 2.4380(15) yes
O1 C16 . 1.258(2) no
O2 C14 . 1.249(2) no
O2 Cu2 2_666 2.0146(14) no
O3 C1 . 1.277(2) no
O4 C2 . 1.273(2) no
O5 C13 . 1.236(2) no
O6 C15 . 1.248(2) no
O6 Cu2 2_666 2.4380(15) no
O7 C17 . 1.228(3) no
N1 C3 . 1.485(3) no
N2 C2 . 1.298(2) no
N2 C8 . 1.459(3) no
N3 C1 . 1.295(2) no
N3 C5 . 1.461(3) no
N4 C9 . 1.483(3) no
C1 C2 . 1.510(3) no
C3 C4 . 1.526(3) no
C4 C5 . 1.523(3) no
C4 C7 . 1.525(4) no
C4 C6 . 1.526(3) no
C8 C11 . 1.534(3) no
C9 C11 . 1.536(3) no
C10 C11 . 1.537(3) no
C11 C12 . 1.522(3) no
C13 C14 . 1.471(3) no
C13 C17 . 1.483(3) no
C14 C15 . 1.451(3) no
C15 C16 . 1.438(3) no
C16 C17 . 1.460(3) no

loop_
_geom_hbond_atom_site_label_D
_geom_hbond_atom_site_label_H
_geom_hbond_atom_site_label_A
_geom_hbond_site_symmetry_D
_geom_hbond_site_symmetry_H
_geom_hbond_site_symmetry_A
_geom_hbond_distance_DH
_geom_hbond_distance_HA
_geom_hbond_distance_DA
_geom_hbond_angle_DHA
_geom_hbond_publ_flag
O8 H108 O7 . . . 0.78(4) 1.95(4) 2.700(3) 160(4) yes
O8 H2O8 O1 2_757 2_757 . 0.69(4) 2.16(4) 2.803(2) 156(5) yes
O9 H2O9 O5 2_667 2_667 . 0.66(4) 2.23(4) 2.867(3) 162(5) yes
O9 H1O9 O8 . . 1_455 0.75(4) 1.99(4) 2.726(3) 164(4) yes
N1 H2N1 O9 . . 2_657 0.83(3) 2.15(3) 2.979(3) 176(3) yes
N1 H1N1 O9 . . . 0.78(3) 2.41(3) 3.114(3) 150(3) yes
N4 H2N4 O8 2_666 2_666 2_667 0.82(3) 2.40(3) 3.107(3) 144(2) yes
N4 H1N4 O5 . . 1_554 0.83(3) 2.25(3) 3.074(2) 173(3) yes
